data_7210028
loop_
_publ_author_name
'Eberhard, Jens'
'Stoll, Ion'
'Brockhinke, Regina'
'Neumann, Beate'
'Stammler, Hans-Georg'
'Riefer, Arthur'
'Rauls, Eva'
'Schmidt, Wolf Gero'
'Mattay, Jochen'

_publ_section_title
;
 Structural variety of 5-fluoroarene-2-aminopyrimidine in comparison to
 2-aminopyrimidine silver(i) coordination polymers: progress report and
 overview
;
_journal_issue 21
_journal_name_full CrystEngComm
_journal_page_first 4225
_journal_paper_doi 10.1039/c2ce26388b
_journal_volume 15
_journal_year 2013
_chemical_formula_moiety 'C12 H10 F4 N4'
_chemical_formula_sum 'C12 H10 F4 N4'
_chemical_formula_weight 286.24
_chemical_name_systematic ?
_space_group_IT_number 70
_symmetry_cell_setting orthorhombic
_symmetry_space_group_name_Hall '-F 2uv 2vw'
_symmetry_space_group_name_H-M 'F d d d :2'
_atom_sites_solution_hydrogens geom
_atom_sites_solution_primary direct
_atom_sites_solution_secondary difmap
_audit_creation_method SHELXL-97
_cell_angle_alpha 90.00
_cell_angle_beta 90.00
_cell_angle_gamma 90.00
_cell_formula_units_Z 16
_cell_length_a 7.4891(19)
_cell_length_b 13.333(2)
_cell_length_c 51.316(8)
_cell_measurement_reflns_used 47
_cell_measurement_temperature 296(2)
_cell_volume 5124.0(17)
_computing_cell_refinement 'Dirax/lsq (Duisenberg & Schreurs, 1989-2000)'
_computing_data_collection 'Collect, Bruker AXS, 2004'
_computing_data_reduction 'EVALCCD (Duisenberg,1998,Thesis.Utrecht University.'
_computing_molecular_graphics 'SHELXTL-PLUS (1990)'
_computing_publication_material 'SHELXL-97 (Sheldrick, 1997)'
_computing_structure_refinement 'SHELXL-97 (Sheldrick, 1997)'
_computing_structure_solution 'SHELXS-97 (Sheldrick, 1990)'
_diffrn_ambient_temperature 296(2)
_diffrn_measured_fraction_theta_full 0.998
_diffrn_measured_fraction_theta_max 0.998
_diffrn_measurement_device_type 'Nonius KappaCCD'
_diffrn_measurement_method CCD
_diffrn_radiation_monochromator graphite
_diffrn_radiation_source 'fine-focus sealed tube'
_diffrn_radiation_type MoK\a
_diffrn_radiation_wavelength 0.71073
_diffrn_reflns_av_R_equivalents 0.0380
_diffrn_reflns_av_sigmaI/netI 0.0164
_diffrn_reflns_limit_h_max 8
_diffrn_reflns_limit_h_min -8
_diffrn_reflns_limit_k_max 15
_diffrn_reflns_limit_k_min -15
_diffrn_reflns_limit_l_max 60
_diffrn_reflns_limit_l_min -59
_diffrn_reflns_number 15596
_diffrn_reflns_theta_full 24.98
_diffrn_reflns_theta_max 24.98
_diffrn_reflns_theta_min 3.14
_exptl_absorpt_coefficient_mu 0.134
_exptl_absorpt_correction_T_max 0.9789
_exptl_absorpt_correction_T_min 0.9609
_exptl_absorpt_correction_type multi-scan
_exptl_absorpt_process_details 'SADABS - Bruker Nonius area detector scaling and absorption correction - V2.10'
_exptl_crystal_colour Colourless
_exptl_crystal_density_diffrn 1.484
_exptl_crystal_density_method 'not measured'
_exptl_crystal_description column
_exptl_crystal_F_000 2336
_exptl_crystal_size_max 0.30
_exptl_crystal_size_mid 0.20
_exptl_crystal_size_min 0.16
_refine_diff_density_max 0.145
_refine_diff_density_min -0.141
_refine_diff_density_rms 0.034
_refine_ls_extinction_method none
_refine_ls_goodness_of_fit_ref 1.109
_refine_ls_hydrogen_treatment mixed
_refine_ls_matrix_type full
_refine_ls_number_parameters 99
_refine_ls_number_reflns 1127
_refine_ls_number_restraints 0
_refine_ls_restrained_S_all 1.109
_refine_ls_R_factor_all 0.0617
_refine_ls_R_factor_gt 0.0416
_refine_ls_shift/su_max 0.000
_refine_ls_shift/su_mean 0.000
_refine_ls_structure_factor_coef Fsqd
_refine_ls_weighting_details 'calc w=1/[\s^2^(Fo^2^)+(0.0512P)^2^+3.9733P] where P=(Fo^2^+2Fc^2^)/3'
_refine_ls_weighting_scheme calc
_refine_ls_wR_factor_gt 0.0968
_refine_ls_wR_factor_ref 0.1067
_reflns_number_gt 847
_reflns_number_total 1127
_reflns_threshold_expression >2sigma(I)
_cod_data_source_file c2ce26388b.txt
_cod_data_source_block '_compoundNFAP'
_cod_depositor_comments
;
The following automatic conversions were performed:

'_symmetry_cell_setting' value 'Orthorhombic' changed to
'orthorhombic' according to
/home/saulius/struct/CIF-dictionaries/cif_core.dic dictionary named
'cif_core.dic' version 2.4.2 from 2011-04-26.

Automatic conversion script
Id: cif_fix_values 1891 2012-01-12 08:04:46Z andrius 
;
_cod_original_cell_volume 5124.1(18)
_cod_original_sg_symbol_H-M 'F d d d'
_cod_database_code 7210028

loop_
_symmetry_equiv_pos_as_xyz
'x, y, z'
'-x+1/4, -y+1/4, z'
'x, -y+1/4, -z+1/4'
'-x+1/4, y, -z+1/4'
'x, y+1/2, z+1/2'
'-x+1/4, -y+3/4, z+1/2'
'x, -y+3/4, -z+3/4'
'-x+1/4, y+1/2, -z+3/4'
'x+1/2, y, z+1/2'
'-x+3/4, -y+1/4, z+1/2'
'x+1/2, -y+1/4, -z+3/4'
'-x+3/4, y, -z+3/4'
'x+1/2, y+1/2, z'
'-x+3/4, -y+3/4, z'
'x+1/2, -y+3/4, -z+1/4'
'-x+3/4, y+1/2, -z+1/4'
'-x, -y, -z'
'x-1/4, y-1/4, -z'
'-x, y-1/4, z-1/4'
'x-1/4, -y, z-1/4'
'-x, -y+1/2, -z+1/2'
'x-1/4, y+1/4, -z+1/2'
'-x, y+1/4, z+1/4'
'x-1/4, -y+1/2, z+1/4'
'-x+1/2, -y, -z+1/2'
'x+1/4, y-1/4, -z+1/2'
'-x+1/2, y-1/4, z+1/4'
'x+1/4, -y, z+1/4'
'-x+1/2, -y+1/2, -z'
'x+1/4, y+1/4, -z'
'-x+1/2, y+1/4, z-1/4'
'x+1/4, -y+1/2, z-1/4'

loop_
_atom_site_label
_atom_site_type_symbol
_atom_site_fract_x
_atom_site_fract_y
_atom_site_fract_z
_atom_site_U_iso_or_equiv
_atom_site_adp_type
_atom_site_occupancy
_atom_site_symmetry_multiplicity
_atom_site_calc_flag
_atom_site_refinement_flags
F1 F 0.19254(16) 0.23085(9) 0.23089(2) 0.0658(4) Uani 1 1 d .
F2 F 0.19230(17) 0.23014(10) 0.28189(2) 0.0744(4) Uani 1 1 d .
N1 N 0.21882(19) 0.35650(13) 0.15908(3) 0.0532(5) Uani 1 1 d .
N2 N 0.3750 0.3750 0.12083(5) 0.0727(9) Uani 1 2 d S
H2N H 0.476(3) 0.390(2) 0.1122(5) 0.088(8) Uiso 1 1 d .
N3 N 0.3750 0.3750 0.31137(5) 0.0929(10) Uani 1 2 d S
C1 C 0.3750 0.3750 0.14690(5) 0.0516(7) Uani 1 2 d S
C2 C 0.2228(2) 0.35689(15) 0.18495(4) 0.0504(5) Uani 1 1 d .
H2A H 0.1169 0.3442 0.1938 0.061 Uiso 1 1 calc R
C3 C 0.3750 0.3750 0.19956(5) 0.0453(6) Uani 1 2 d S
C4 C 0.3750 0.3750 0.22843(5) 0.0436(6) Uani 1 2 d S
C5 C 0.2810(2) 0.30521(15) 0.24306(4) 0.0483(5) Uani 1 1 d .
C6 C 0.2813(3) 0.30487(15) 0.26975(4) 0.0534(5) Uani 1 1 d .
C7 C 0.3750 0.3750 0.28451(5) 0.0555(7) Uani 1 2 d S
C8 C 0.2138(5) 0.3575(2) 0.32588(5) 0.1022(11) Uani 1 1 d .
H8A H 0.1131 0.3603 0.3143 0.153 Uiso 1 1 calc R
H8B H 0.2014 0.4080 0.3391 0.153 Uiso 1 1 calc R
H8C H 0.2192 0.2926 0.3339 0.153 Uiso 1 1 calc R

loop_
_atom_site_aniso_label
_atom_site_aniso_U_11
_atom_site_aniso_U_22
_atom_site_aniso_U_33
_atom_site_aniso_U_23
_atom_site_aniso_U_13
_atom_site_aniso_U_12
F1 0.0609(8) 0.0582(7) 0.0782(9) 0.0036(6) -0.0092(6) -0.0126(6)
F2 0.0689(8) 0.0774(9) 0.0768(9) 0.0281(7) 0.0057(6) -0.0038(7)
N1 0.0351(9) 0.0744(12) 0.0501(10) -0.0043(8) 0.0010(7) 0.0037(8)
N2 0.0422(15) 0.128(3) 0.0480(16) 0.000 0.000 -0.0026(16)
N3 0.087(2) 0.139(3) 0.0519(16) 0.000 0.000 0.014(2)
C1 0.0368(15) 0.0657(18) 0.0523(17) 0.000 0.000 0.0073(13)
C2 0.0356(10) 0.0609(13) 0.0548(12) -0.0021(9) 0.0037(9) 0.0041(9)
C3 0.0361(14) 0.0470(15) 0.0527(16) 0.000 0.000 0.0053(12)
C4 0.0354(14) 0.0436(14) 0.0519(15) 0.000 0.000 0.0077(12)
C5 0.0372(10) 0.0481(11) 0.0595(13) 0.0007(9) -0.0030(9) 0.0028(9)
C6 0.0428(11) 0.0559(12) 0.0615(14) 0.0136(10) 0.0044(9) 0.0085(10)
C7 0.0490(16) 0.0640(19) 0.0537(17) 0.000 0.000 0.0179(15)
C8 0.145(3) 0.091(2) 0.0706(17) 0.0137(14) 0.0408(17) 0.030(2)

loop_
_atom_type_symbol
_atom_type_description
_atom_type_scat_dispersion_real
_atom_type_scat_dispersion_imag
_atom_type_scat_source
C C 0.0033 0.0016 'International Tables Vol C Tables 4.2.6.8 and 6.1.1.4'
H H 0.0000 0.0000 'International Tables Vol C Tables 4.2.6.8 and 6.1.1.4'
F F 0.0171 0.0103 'International Tables Vol C Tables 4.2.6.8 and 6.1.1.4'
N N 0.0061 0.0033 'International Tables Vol C Tables 4.2.6.8 and 6.1.1.4'

loop_
_geom_angle_atom_site_label_1
_geom_angle_atom_site_label_2
_geom_angle_atom_site_label_3
_geom_angle
_geom_angle_site_symmetry_1
_geom_angle_site_symmetry_3
C2 N1 C1 116.29(17) . .
C1 N2 H2N 119.6(15) . .
C7 N3 C8 121.19(16) . 14
C7 N3 C8 121.20(16) . .
C8 N3 C8 117.6(3) 14 .
N2 C1 N1 117.60(12) . 14
N2 C1 N1 117.60(12) . .
N1 C1 N1 124.8(2) 14 .
N1 C2 C3 124.07(18) . .
N1 C2 H2A 118.0 . .
C3 C2 H2A 118.0 . .
C2 C3 C2 114.5(2) 14 .
C2 C3 C4 122.76(12) 14 .
C2 C3 C4 122.76(12) . .
C5 C4 C5 114.5(2) 14 .
C5 C4 C3 122.77(12) 14 .
C5 C4 C3 122.77(12) . .
F1 C5 C6 117.55(17) . .
F1 C5 C4 119.49(17) . .
C6 C5 C4 122.87(19) . .
F2 C6 C5 117.57(18) . .
F2 C6 C7 119.52(18) . .
C5 C6 C7 122.84(19) . .
N3 C7 C6 122.93(13) . 14
N3 C7 C6 122.94(13) . .
C6 C7 C6 114.1(3) 14 .
N3 C8 H8A 109.5 . .
N3 C8 H8B 109.5 . .
H8A C8 H8B 109.5 . .
N3 C8 H8C 109.5 . .
H8A C8 H8C 109.5 . .
H8B C8 H8C 109.5 . .

loop_
_geom_bond_atom_site_label_1
_geom_bond_atom_site_label_2
_geom_bond_distance
_geom_bond_site_symmetry_2
F1 C5 1.346(2) .
F2 C6 1.351(2) .
N1 C2 1.328(2) .
N1 C1 1.349(2) .
N2 C1 1.338(4) .
N2 H2N 0.90(3) .
N3 C7 1.379(4) .
N3 C8 1.437(3) 14
N3 C8 1.437(3) .
C1 N1 1.349(2) 14
C2 C3 1.385(2) .
C2 H2A 0.9300 .
C3 C2 1.385(2) 14
C3 C4 1.482(4) .
C4 C5 1.388(2) 14
C4 C5 1.388(2) .
C5 C6 1.369(3) .
C6 C7 1.393(3) .
C7 C6 1.393(3) 14
C8 H8A 0.9600 .
C8 H8B 0.9600 .
C8 H8C 0.9600 .
